data_2006767
loop_
_publ_author_name
'Nieuwenhuyzen, M. '
'Keyes, T. E. '
'Gallagher, J. F. '
'Vos, J. G. '

_publ_section_title
;
 A 2:1 Co-Crystal of Hydroquinone and 3,5-Bis(2-pyridyl)-1,2,4-triazole
;
_journal_issue 12
_journal_name_full 'Acta Crystallographica Section C'
_journal_page_first 1873
_journal_page_last 1875
_journal_paper_doi 10.1107/S0108270197009670
_journal_volume 53
_journal_year 1997
_chemical_formula_iupac '2C12 H9 N5, C6 H6 O2'
_chemical_formula_structural '2C12 H9 N5, C6 H6 O2'
_chemical_formula_sum 'C30 H24 N10 O2'
_chemical_formula_weight 556.59
_chemical_melting_point 472.6(10)
_chemical_name_systematic ' ?'
_space_group_IT_number 2
_symmetry_cell_setting triclinic
_symmetry_space_group_name_Hall '-P 1'
_symmetry_space_group_name_H-M 'P -1'
_audit_creation_method SHELXL
_cell_angle_alpha 105.062(9)
_cell_angle_beta 92.139(8)
_cell_angle_gamma 110.002(9)
_cell_formula_units_Z 1
_cell_length_a 7.3223(7)
_cell_length_b 7.6708(6)
_cell_length_c 13.2160(10)
_cell_measurement_reflns_used 35
_cell_measurement_temperature 120(2)
_cell_measurement_theta_max 12.5
_cell_measurement_theta_min 5.0
_cell_volume 667.03(11)
_computing_cell_refinement XSCANS
_computing_data_collection 'XSCANS (Fait, 1993)'
_computing_data_reduction XSCANS
_computing_molecular_graphics 'SHELXTL/PC (Sheldrick, 1990b)'
_computing_publication_material SHELXTL/PC
_computing_structure_refinement 'SHELXL93 (Sheldrick, 1993)'
_computing_structure_solution 'SHELXS86 (Sheldrick, 1990a)'
_diffrn_ambient_temperature 120(2)
_diffrn_measurement_device 'Siemens P4'
_diffrn_measurement_method \w
_diffrn_radiation_monochromator graphite
_diffrn_radiation_source 'fine-focus sealed tube'
_diffrn_radiation_type MoK\a
_diffrn_radiation_wavelength 0.71073
_diffrn_reflns_av_R_equivalents 0.015
_diffrn_reflns_av_sigmaI/netI 0.0333
_diffrn_reflns_limit_h_max 8
_diffrn_reflns_limit_h_min 0
_diffrn_reflns_limit_k_max 8
_diffrn_reflns_limit_k_min -8
_diffrn_reflns_limit_l_max 15
_diffrn_reflns_limit_l_min -15
_diffrn_reflns_number 2513
_diffrn_reflns_theta_max 25
_diffrn_reflns_theta_min 2.92
_diffrn_standards_decay_% 1
_diffrn_standards_interval_count 97
_diffrn_standards_number 3
_exptl_absorpt_coefficient_mu 0.093
_exptl_absorpt_correction_type none
_exptl_crystal_colour 'Light tan'
_exptl_crystal_density_diffrn 1.386
_exptl_crystal_density_method 'Not measured'
_exptl_crystal_description Needle
_exptl_crystal_F_000 290
_exptl_crystal_size_max 0.65
_exptl_crystal_size_mid 0.34
_exptl_crystal_size_min 0.19
_refine_diff_density_max 0.16
_refine_diff_density_min -0.22
_refine_ls_extinction_method none
_refine_ls_goodness_of_fit_all 1.036
_refine_ls_goodness_of_fit_obs 1.083
_refine_ls_hydrogen_treatment 'H atoms were located from \DF synthesis and refined using a riding model'
_refine_ls_matrix_type full
_refine_ls_number_parameters 190
_refine_ls_number_reflns 2312
_refine_ls_number_restraints 0
_refine_ls_restrained_S_all 1.036
_refine_ls_restrained_S_obs 1.083
_refine_ls_R_factor_all 0.076
_refine_ls_R_factor_obs .048
_refine_ls_shift/esd_max <0.001
_refine_ls_shift/esd_mean 0.000
_refine_ls_structure_factor_coef Fsqd
_refine_ls_weighting_details 'w = 1/[\s^2^(Fo^2^)+(0.0587P)^2^+0.1659P] where P = (Fo^2^+2Fc^2^)/3'
_refine_ls_weighting_scheme calc
_refine_ls_wR_factor_all 0.123
_refine_ls_wR_factor_obs .107
_reflns_number_observed 1642
_reflns_number_total 2312
_reflns_observed_criterion >2sigma(I)
_cod_data_source_file bm1161.cif
_cod_data_source_block bptdub
_cod_depositor_comments
;
The following automatic conversions were performed:
'_symmetry_cell_setting' value 'Triclinic' changed to 'triclinic'
according to '/home/saulius/struct/CIF-dictionaries/cif_core.dic'
dictionary named 'cif_core.dic' version 2.4.1 from 2010-06-29.

Automatic conversion script
Id: cif_fix_enum 1527 2010-12-29 10:47:43Z saulius 

The following automatic conversions were performed:

'_chemical_melting_point' value '198.5 - 200.5\% C' was changed to
'472.6(10)' - it was converted from degrees Celsius(C) to Kelvins(K),
the average value was taken and precision was estimated.

Automatic conversion script
Id: cif_fix_values 1646 2011-03-28 12:23:43Z adriana 

The following automatic conversions were performed:

'_chemical_melting_point' value '198.5 - 200.5\% C' was changed to
'472.6(10)' - it was converted from degrees Celsius(C) to Kelvins(K),
the average value was taken and precision was
estimated.

'_symmetry_cell_setting' value 'Triclinic' changed to
'triclinic' according to
/home/saulius/struct/CIF-dictionaries/cif_core.dic dictionary named
'cif_core.dic' version 2.4.1 from 2010-06-29.

Automatic conversion script
Id: cif_fix_values 1715 2011-07-08 13:25:40Z adriana 

The following automatic conversions were performed:

'_refine_ls_weighting_scheme' value 'calc w =
1/[\s^2^(Fo^2^)+(0.0587P)^2^+0.1659P] where P = (Fo^2^+2Fc^2^)/3' was
changed to 'calc'. New tag '_refine_ls_weighting_details' was
created. The value of the new tag was set to 'w =
1/[\s^2^(Fo^2^)+(0.0587P)^2^+0.1659P] where P = (Fo^2^+2Fc^2^)/3'.

Automatic conversion script
Id: cif_fix_values 3143 2015-03-26 13:38:13Z robertas 
;
_cod_original_cell_volume 667.03(14)
_cod_original_sg_symbol_H-M P-1
_cod_database_code 2006767

loop_
_symmetry_equiv_pos_as_xyz
'x, y, z'
'-x, -y, -z'

loop_
_atom_site_aniso_label
_atom_site_aniso_U_11
_atom_site_aniso_U_22
_atom_site_aniso_U_33
_atom_site_aniso_U_12
_atom_site_aniso_U_13
_atom_site_aniso_U_23
C1 .0474(14) .0304(12) .0516(14) .0072(10) .0068(11) .0122(11)
C2 .053(2) .0360(14) .070(2) .0091(11) .0046(13) .0166(13)
C3 .054(2) .0335(14) .078(2) .0145(12) .0004(14) .0024(13)
C4 .068(2) .047(2) .052(2) .0208(13) .0111(13) .0004(13)
N5 .0568(13) .0367(11) .0432(11) .0137(9) .0112(9) .0068(9)
C6 .0358(12) .0309(12) .0413(13) .0096(9) .0067(10) .0087(10)
C7 .0408(12) .0311(12) .0377(12) .0119(10) .0061(10) .0111(10)
N8 .0581(13) .0289(10) .0368(11) .0090(9) .0085(9) .0067(8)
N9 .0473(11) .0307(10) .0390(11) .0105(8) .0094(9) .0113(8)
N10 .0587(12) .0253(9) .0384(11) .0094(9) .0099(9) .0102(8)
C11 .0402(13) .0308(12) .0385(12) .0101(10) .0052(10) .0108(10)
C12 .0378(12) .0320(12) .0392(12) .0110(9) .0043(10) .0096(10)
N13 .0549(12) .0301(10) .0402(11) .0101(9) .0116(9) .0081(8)
C14 .066(2) .0326(13) .0462(15) .0117(12) .0147(12) .0064(11)
C15 .055(2) .0449(15) .0423(14) .0148(12) .0098(11) .0049(11)
C16 .054(2) .0483(15) .0418(14) .0159(12) .0109(11) .0129(12)
C17 .0514(15) .0387(13) .0445(14) .0112(11) .0086(11) .0157(11)
C1S .059(2) .0463(14) .0385(13) .0196(12) .0035(11) .0157(11)
C2S .0535(15) .0379(13) .0332(12) .0143(11) .0095(11) .0080(10)
C3S .0529(15) .0475(14) .0415(14) .0184(12) .0044(11) .0140(11)
O4S .0626(12) .0660(12) .0550(11) .0252(9) .0216(9) .0292(9)

loop_
_atom_site_label
_atom_site_fract_x
_atom_site_fract_y
_atom_site_fract_z
_atom_site_U_iso_or_equiv
_atom_site_thermal_displace_type
_atom_site_calc_flag
_atom_site_refinement_flags
_atom_site_occupancy
_atom_site_disorder_group
_atom_site_type_symbol
C1 .1395(3) .5512(3) .3898(2) .0450(6) Uani d . 1 . C
H1 .1307(3) .5914(3) .4794(2) .054 Uiso d R 1 . H
C2 .0898(4) .3582(3) .3325(2) .0546(7) Uani d . 1 . C
H2 .0339(4) .2509(3) .3806(2) .066 Uiso d R 1 . H
C3 .1104(4) .3140(4) .2272(2) .0589(7) Uani d . 1 . C
H3 .0690(4) .1605(4) .1802(2) .071 Uiso d R 1 . H
C4 .1727(4) .4632(4) .1818(2) .0581(7) Uani d . 1 . C
H4 .1900(4) .4360(4) .1020(2) .070 Uiso d R 1 . H
N5 .2191(3) .6510(3) .2348(2) .0473(5) Uani d . 1 . N
C6 .2040(3) .6922(3) .3385(2) .0370(5) Uani d . 1 . C
C7 .2629(3) .8978(3) .3987(2) .0366(5) Uani d . 1 . C
N8 .3607(3) 1.0410(3) .35978(14) .0437(5) Uani d . 1 . N
N9 .2269(3) .9554(2) .49938(14) .0397(5) Uani d . 1 . N
N10 .3874(3) 1.2002(3) .44254(14) .0421(5) Uani d . 1 . N
H10 .4550(3) 1.3341(3) .44166(14) .051 Uiso d R 1 . H
C11 .3073(3) 1.1471(3) .5247(2) .0371(5) Uani d . 1 . C
C12 .3079(3) 1.2819(3) .6260(2) .0370(5) Uani d . 1 . C
N13 .3830(3) 1.4726(3) .63427(15) .0435(5) Uani d . 1 . N
C14 .3818(4) 1.5948(3) .7269(2) .0508(7) Uani d . 1 . C
H14 .4317(4) 1.7439(3) .7402(2) .061 Uiso d R 1 . H
C15 .3093(4) 1.5360(4) .8125(2) .0498(6) Uani d . 1 . C
H15 .3068(4) 1.6434(4) .8810(2) .060 Uiso d R 1 . H
C16 .2336(4) 1.3412(4) .8027(2) .0486(6) Uani d . 1 . C
H16 .1941(4) 1.2966(4) .8806(2) .058 Uiso d R 1 . H
C17 .2330(3) 1.2111(3) .7080(2) .0455(6) Uani d . 1 . C
H17 .1733(3) 1.0498(3) .7012(2) .055 Uiso d R 1 . H
C1S .5118(4) .9118(3) .0774(2) .0471(6) Uani d . 1 . C
H1S .5305(4) .8534(3) .1382(2) .057 Uiso d R 1 . H
C2S .3407(4) .9395(3) .0537(2) .0425(6) Uani d . 1 . C
C3S .3289(4) 1.0287(3) -.0237(2) .0471(6) Uani d . 1 . C
H3S .1965(4) 1.0447(3) -.0385(2) .057 Uiso d R 1 . H
O4S .1790(3) .8798(3) .10323(14) .0580(5) Uani d . 1 . O
H4S .2136(3) .8181(3) .16042(14) .070 Uiso d R 1 . H

loop_
_atom_type_symbol
_atom_type_description
_atom_type_scat_dispersion_real
_atom_type_scat_dispersion_imag
_atom_type_scat_source
C C 0.0033 0.0016 'International Tables Vol C Tables 4.2.6.8 and 6.1.1.4'
H H 0.0000 0.0000 'International Tables Vol C Tables 4.2.6.8 and 6.1.1.4'
N N 0.0061 0.0033 'International Tables Vol C Tables 4.2.6.8 and 6.1.1.4'
O O 0.0106 0.0060 'International Tables Vol C Tables 4.2.6.8 and 6.1.1.4'

loop_
_geom_angle_atom_site_label_1
_geom_angle_atom_site_label_2
_geom_angle_atom_site_label_3
_geom_angle_site_symmetry_3
_geom_angle
C6 C1 C2 . 119.0(2)
C3 C2 C1 . 118.9(2)
C2 C3 C4 . 118.4(2)
N5 C4 C3 . 124.1(2)
C6 N5 C4 . 116.7(2)
N5 C6 C1 . 122.9(2)
N5 C6 C7 . 117.4(2)
C1 C6 C7 . 119.7(2)
N8 C7 N9 . 114.9(2)
N8 C7 C6 . 122.7(2)
N9 C7 C6 . 122.4(2)
C7 N8 N10 . 101.9(2)
C11 N9 C7 . 103.2(2)
C11 N10 N8 . 110.3(2)
N9 C11 N10 . 109.7(2)
N9 C11 C12 . 125.6(2)
N10 C11 C12 . 124.7(2)
N13 C12 C17 . 123.0(2)
N13 C12 C11 . 117.1(2)
C17 C12 C11 . 119.8(2)
C14 N13 C12 . 116.8(2)
N13 C14 C15 . 123.8(2)
C16 C15 C14 . 118.7(2)
C15 C16 C17 . 119.0(2)
C16 C17 C12 . 118.8(2)
C2S C1S C3S 2_675 120.6(2)
O4S C2S C1S . 122.5(2)
O4S C2S C3S . 118.2(2)
C1S C2S C3S . 119.3(2)
C2S C3S C1S 2_675 120.1(2)

loop_
_geom_bond_atom_site_label_1
_geom_bond_atom_site_label_2
_geom_bond_site_symmetry_2
_geom_bond_distance
_geom_bond_publ_flag
C1 C6 . 1.381(3) ?
C1 C2 . 1.388(3) ?
C2 C3 . 1.371(4) ?
C3 C4 . 1.378(4) ?
C4 N5 . 1.344(3) ?
N5 C6 . 1.343(3) ?
C6 C7 . 1.471(3) ?
C7 N8 . 1.329(3) ?
C7 N9 . 1.355(3) ?
N8 N10 . 1.361(2) ?
N9 C11 . 1.326(3) ?
N10 C11 . 1.342(3) ?
C11 C12 . 1.463(3) ?
C12 N13 . 1.348(3) ?
C12 C17 . 1.385(3) ?
N13 C14 . 1.337(3) ?
C14 C15 . 1.382(3) ?
C15 C16 . 1.372(3) ?
C16 C17 . 1.382(3) ?
C1S C2S . 1.378(3) ?
C1S C3S 2_675 1.392(3) ?
C2S O4S . 1.372(3) ?
C2S C3S . 1.386(3) ?
C3S C1S 2_675 1.392(3) ?

loop_
_geom_torsion_atom_site_label_1
_geom_torsion_atom_site_label_2
_geom_torsion_atom_site_label_3
_geom_torsion_atom_site_label_4
_geom_torsion_site_symmetry_1
_geom_torsion_site_symmetry_4
_geom_torsion
C6 C1 C2 C3 . . 1.4(4)
C1 C2 C3 C4 . . -2.5(4)
C2 C3 C4 N5 . . 1.6(4)
C3 C4 N5 C6 . . 0.5(4)
C4 N5 C6 C1 . . -1.6(3)
C4 N5 C6 C7 . . 177.2(2)
C2 C1 C6 N5 . . 0.7(4)
C2 C1 C6 C7 . . -178.2(2)
N5 C6 C7 N8 . . -12.2(3)
C1 C6 C7 N8 . . 166.8(2)
N5 C6 C7 N9 . . 169.9(2)
C1 C6 C7 N9 . . -11.2(3)
N9 C7 N8 N10 . . 0.0(3)
C6 C7 N8 N10 . . -178.1(2)
N8 C7 N9 C11 . . 0.1(3)
C6 C7 N9 C11 . . 178.1(2)
C7 N8 N10 C11 . . 0.0(2)
C7 N9 C11 N10 . . -0.1(2)
C7 N9 C11 C12 . . 179.4(2)
N8 N10 C11 N9 . . 0.0(3)
N8 N10 C11 C12 . . -179.4(2)
N9 C11 C12 N13 . . -174.7(2)
N10 C11 C12 N13 . . 4.6(3)
N9 C11 C12 C17 . . 5.2(3)
N10 C11 C12 C17 . . -175.5(2)
C17 C12 N13 C14 . . -0.3(3)
C11 C12 N13 C14 . . 179.6(2)
C12 N13 C14 C15 . . 0.1(4)
N13 C14 C15 C16 . . -0.1(4)
C14 C15 C16 C17 . . 0.2(4)
C15 C16 C17 C12 . . -0.4(4)
N13 C12 C17 C16 . . 0.4(4)
C11 C12 C17 C16 . . -179.4(2)
C3S C1S C2S O4S 2_675 . 178.7(2)
C3S C1S C2S C3S 2_675 . -0.5(4)
O4S C2S C3S C1S . 2_675 -178.8(2)
C1S C2S C3S C1S . 2_675 0.5(4)
